data_7201667
loop_
_publ_author_name
'Nielsen, Renie Birkedal'
'Kongshaug, Kjell Ove'
'Fjellv\%ag, Helmer'

_publ_section_title
;
 Delamination, synthesis, crystal structure and thermal properties of
 the layered metal-organic compound Zn(C12H14O4)
;
_journal_issue 9
_journal_name_full 'Journal of Materials Chemistry'
_journal_page_first 1002
_journal_paper_doi 10.1039/b712479a
_journal_volume 18
_journal_year 2008
_chemical_formula_sum 'C12 H14 O4 Zn'
_chemical_formula_weight 287.62
_chemical_name_common Zn+1,3-adamantandicarboxylsyre
_space_group_IT_number 9
_symmetry_cell_setting monoclinic
_symmetry_space_group_name_Hall 'C -2yc'
_symmetry_space_group_name_H-M 'C 1 c 1'
_cell_angle_alpha 90.0
_cell_angle_beta 92.4813(7)
_cell_angle_gamma 90.0
_cell_formula_units_Z 4
_cell_length_a 7.81357(9)
_cell_length_b 20.39273(27)
_cell_length_c 6.84900(8)
_cell_measurement_temperature 300
_cell_volume 1090.30(2)
_pd_block_id 2007-08-14T22:49|ZNC12H14O4_phase1|nie_Birkedal_Nielsen||
_pd_phase_name Zn+1,3-adamantandicarboxylsyre
_cod_data_source_file b712479a.txt
_cod_data_source_block ZNC12H14O4_phase_1
_cod_depositor_comments
;
The following automatic conversions were performed:
'_geom_angle_publ_flag' value 'N' changed to 'n' according to
'/home/saulius/struct/CIF-dictionaries/cif_core.dic' dictionary named
'cif_core.dic' version 2.4.1 from 2010-06-29 (84
times).

'_geom_bond_publ_flag' value 'N' changed to 'n' according to
'/home/saulius/struct/CIF-dictionaries/cif_core.dic' dictionary named
'cif_core.dic' version 2.4.1 from 2010-06-29 (76 times).

Automatic conversion script
Id: cif_fix_enum 1527 2010-12-29 10:47:43Z saulius 
;
_cod_original_cell_volume 1090.295(25)
_cod_database_code 7201667

loop_
_symmetry_equiv_pos_site_id
_symmetry_equiv_pos_as_xyz
1 +x,+y,+z
2 +x,-y,+z+1/2
101 +x+1/2,+y+1/2,+z
102 +x+1/2,-y+1/2,+z+1/2

loop_
_atom_site_type_symbol
_atom_site_label
_atom_site_fract_x
_atom_site_fract_y
_atom_site_fract_z
_atom_site_occupancy
_atom_site_thermal_displace_type
_atom_site_U_iso_or_equiv
_atom_site_symmetry_multiplicity
Zn Zn 0.0 0.03466(8) 0.0 1.0 Uiso 0.0061(5) 4
C C(1) 0.6635(8) -0.11186(21) 0.0735(7) 1.0 Uiso 0.0329(14) 4
C C(2) 0.5067(10) -0.07032(12) 0.0108(9) 1.0 Uiso 0.0329(14) 4
H H(2a) 0.4558(11) -0.05223(21) 0.1258(10) 1.0 Uiso 0.025 4
H H(2b) 0.5424(12) -0.03407(11) -0.0696(11) 1.0 Uiso 0.025 4
C C(3) 0.3736(8) -0.11170(21) -0.1041(7) 1.0 Uiso 0.0329(14) 4
C C(4) 0.4570(8) -0.13933(26) -0.2882(7) 1.0 Uiso 0.0329(14) 4
H H(4a) 0.3743(8) -0.1656(4) -0.3634(7) 1.0 Uiso 0.025 4
H H(4b) 0.4931(10) -0.10348(33) -0.3701(7) 1.0 Uiso 0.025 4
C C(5) 0.6121(7) -0.18153(23) -0.2250(7) 1.0 Uiso 0.0329(14) 4
H H(5) 0.6642(8) -0.19928(35) -0.3415(9) 1.0 Uiso 0.025 4
C C(6) 0.7444(7) -0.13949(27) -0.1101(8) 1.0 Uiso 0.0329(14) 4
H H(6a) 0.7819(9) -0.10372(34) -0.1914(9) 1.0 Uiso 0.025 4
H H(6b) 0.8436(7) -0.1660(4) -0.0725(9) 1.0 Uiso 0.025 4
C C(7) 0.6040(8) -0.16942(26) 0.2017(7) 1.0 Uiso 0.0329(14) 4
H H(7a) 0.7016(8) -0.19629(33) 0.2425(9) 1.0 Uiso 0.025 4
H H(7b) 0.5527(9) -0.1524(4) 0.3178(6) 1.0 Uiso 0.025 4
C C(8) 0.3166(7) -0.16921(27) 0.0239(8) 1.0 Uiso 0.0329(14) 4
H H(8a) 0.2639(7) -0.1525(4) 0.1394(9) 1.0 Uiso 0.025 4
H H(8b) 0.2329(7) -0.19582(34) -0.0487(10) 1.0 Uiso 0.025 4
C C(9) 0.5549(8) -0.23803(12) -0.0976(10) 1.0 Uiso 0.0329(14) 4
H H(9a) 0.6528(10) -0.26506(18) -0.0591(12) 1.0 Uiso 0.025 4
H H(9b) 0.4729(10) -0.26517(17) -0.1710(12) 1.0 Uiso 0.025 4
C C(10) 0.4729(8) -0.21097(18) 0.0839(9) 1.0 Uiso 0.0329(14) 4
H H(10) 0.4364(10) -0.24762(25) 0.1649(11) 1.0 Uiso 0.025 4
C C(11) 0.7892(10) -0.0713(4) 0.1965(10) 1.0 Uiso 0.0329(14) 4
C C(12) 0.2200(10) -0.0699(4) -0.1633(11) 1.0 Uiso 0.0329(14) 4
O O(111) 0.8326(14) -0.0190(5) 0.1223(15) 1.0 Uiso 0.081(6) 4
O O(112) 0.8475(12) -0.0911(4) 0.3545(11) 1.0 Uiso 0.0172(33) 4
O O(121) 0.1787(11) -0.0164(4) -0.0769(12) 1.0 Uiso 0.011(4) 4
O O(122) 0.1018(15) -0.0894(4) -0.2926(14) 1.0 Uiso 0.062(4) 4

loop_
_atom_type_symbol
_atom_type_number_in_cell
Zn 4.0
C 48.0
H 56.0
O 16.0

loop_
_geom_angle_atom_site_label_1
_geom_angle_atom_site_label_2
_geom_angle_atom_site_label_3
_geom_angle
_geom_angle_site_symmetry_1
_geom_angle_site_symmetry_2
_geom_angle_site_symmetry_3
_geom_angle_publ_flag
O(111) Zn O(112) 98.6(4) 1_455 . 2_454 n
O(111) Zn O(121) 109.97(31) 1_455 . 1_555 n
O(111) Zn O(122) 105.8(5) 1_455 . 2_555 n
O(112) Zn O(121) 131.1(4) 2_454 . 1_555 n
O(112) Zn O(122) 105.12(26) 2_454 . 2_555 n
O(121) Zn O(122) 104.0(4) 1_555 . 2_555 n
C(2) C(1) C(6) 108.9488(7) 1_555 . 1_555 n
C(2) C(1) C(7) 108.6961(7) 1_555 . 1_555 n
C(2) C(1) C(11) 110.1770(9) 1_555 . 1_555 n
C(6) C(1) C(7) 109.2628(8) 1_555 . 1_555 n
C(6) C(1) C(11) 112.0749(7) 1_555 . 1_555 n
C(7) C(1) C(11) 107.6160(7) 1_555 . 1_555 n
C(1) C(2) H(2a) 109.4719(7) 1_555 . 1_555 n
C(1) C(2) H(2b) 109.4688(7) 1_555 . 1_555 n
C(1) C(2) C(3) 110.8420(9) 1_555 . 1_555 n
H(2a) C(2) H(2b) 108.0174(8) 1_555 . 1_555 n
H(2a) C(2) C(3) 109.4885(7) 1_555 . 1_555 n
H(2b) C(2) C(3) 109.5018(7) 1_555 . 1_555 n
C(2) C(3) C(4) 108.5802(7) 1_555 . 1_555 n
C(2) C(3) C(8) 109.4798(7) 1_555 . 1_555 n
C(2) C(3) C(12) 109.8974(9) 1_555 . 1_555 n
C(4) C(3) C(8) 109.1478(8) 1_555 . 1_555 n
C(4) C(3) C(12) 110.0924(7) 1_555 . 1_555 n
C(8) C(3) C(12) 109.6218(7) 1_555 . 1_555 n
C(3) C(4) H(4a) 109.8324(7) 1_555 . 1_555 n
C(3) C(4) H(4b) 109.8269(8) 1_555 . 1_555 n
C(3) C(4) C(5) 109.2367(7) 1_555 . 1_555 n
H(4a) C(4) H(4b) 108.2695(7) 1_555 . 1_555 n
H(4a) C(4) C(5) 109.8143(9) 1_555 . 1_555 n
H(4b) C(4) C(5) 109.8479(7) 1_555 . 1_555 n
C(4) C(5) H(5) 109.1791(7) 1_555 . 1_555 n
C(4) C(5) C(6) 109.7526(9) 1_555 . 1_555 n
C(4) C(5) C(9) 109.7557(7) 1_555 . 1_555 n
H(5) C(5) C(6) 109.2398(7) 1_555 . 1_555 n
H(5) C(5) C(9) 109.2298(8) 1_555 . 1_555 n
C(6) C(5) C(9) 109.6665(7) 1_555 . 1_555 n
C(1) C(6) C(5) 109.4180(7) 1_555 . 1_555 n
C(1) C(6) H(6a) 109.7857(8) 1_555 . 1_555 n
C(1) C(6) H(6b) 109.7750(7) 1_555 . 1_555 n
C(5) C(6) H(6a) 109.8233(7) 1_555 . 1_555 n
C(5) C(6) H(6b) 109.7643(9) 1_555 . 1_555 n
H(6a) C(6) H(6b) 108.2584(7) 1_555 . 1_555 n
C(1) C(7) H(7a) 109.8107(7) 1_555 . 1_555 n
C(1) C(7) H(7b) 109.7915(8) 1_555 . 1_555 n
C(1) C(7) C(10) 109.3194(7) 1_555 . 1_555 n
H(7a) C(7) H(7b) 108.2609(7) 1_555 . 1_555 n
H(7a) C(7) C(10) 109.8132(9) 1_555 . 1_555 n
H(7b) C(7) C(10) 109.8306(7) 1_555 . 1_555 n
C(3) C(8) H(8a) 109.8206(8) 1_555 . 1_555 n
C(3) C(8) H(8b) 109.8237(7) 1_555 . 1_555 n
C(3) C(8) C(10) 109.2331(7) 1_555 . 1_555 n
H(8a) C(8) H(8b) 108.2848(7) 1_555 . 1_555 n
H(8a) C(8) C(10) 109.8566(7) 1_555 . 1_555 n
H(8b) C(8) C(10) 109.8090(9) 1_555 . 1_555 n
C(5) C(9) H(9a) 109.7315(7) 1_555 . 1_555 n
C(5) C(9) H(9b) 109.7214(7) 1_555 . 1_555 n
C(5) C(9) C(10) 109.6900(8) 1_555 . 1_555 n
H(9a) C(9) H(9b) 108.2008(9) 1_555 . 1_555 n
H(9a) C(9) C(10) 109.7567(7) 1_555 . 1_555 n
H(9b) C(9) C(10) 109.7193(7) 1_555 . 1_555 n
C(7) C(10) C(8) 109.9473(9) 1_555 . 1_555 n
C(7) C(10) C(9) 109.5376(7) 1_555 . 1_555 n
C(7) C(10) H(10) 109.1245(8) 1_555 . 1_555 n
C(8) C(10) C(9) 109.9333(7) 1_555 . 1_555 n
C(8) C(10) H(10) 109.1516(7) 1_555 . 1_555 n
C(9) C(10) H(10) 109.1262(8) 1_555 . 1_555 n
C(1) C(11) O(111) 115.3(7) 1_555 . 1_555 n
C(1) C(11) O(112) 121.3(5) 1_555 . 1_555 n
O(111) C(11) O(112) 123.4(7) 1_555 . 1_555 n
C(3) C(12) O(121) 124.4(5) 1_555 . 1_555 n
C(3) C(12) O(122) 122.4(5) 1_555 . 1_555 n
O(121) C(12) O(122) 112.6(6) 1_555 . 1_555 n
Zn O(111) C(11) 150.9(9) 1_655 . 1_555 n
Zn O(111) O(112) 133.6(6) 1_655 . 1_555 n
C(11) O(111) O(112) 28.2(4) 1_555 . 1_555 n
Zn O(112) C(11) 117.5(5) 2_655 . 1_555 n
Zn O(112) O(111) 89.2(5) 2_655 . 1_555 n
C(11) O(112) O(111) 28.4(4) 1_555 . 1_555 n
Zn O(121) C(12) 145.1(7) 1_555 . 1_555 n
Zn O(121) O(122) 113.2(5) 1_555 . 1_555 n
C(12) O(121) O(122) 34.1(4) 1_555 . 1_555 n
Zn O(122) C(12) 124.8(7) 2_554 . 1_555 n
Zn O(122) O(121) 101.3(5) 2_554 . 1_555 n
C(12) O(122) O(121) 33.35(33) 1_555 . 1_555 n

loop_
_geom_bond_atom_site_label_1
_geom_bond_atom_site_label_2
_geom_bond_distance
_geom_bond_site_symmetry_1
_geom_bond_site_symmetry_2
_geom_bond_publ_flag
Zn O(111) 1.925(10) . 1_455 n
Zn O(112) 1.907(8) . 2_454 n
Zn O(121) 1.837(8) . 1_555 n
Zn O(122) 1.949(10) . 2_555 n
C(1) C(2) 1.535540(10) . 1_555 n
C(1) C(6) 1.538520(10) . 1_555 n
C(1) C(7) 1.549690(10) . 1_555 n
C(1) C(11) 1.512270(10) . 1_555 n
C(2) C(1) 1.535540(10) . 1_555 n
C(2) H(2a) 0.970230(10) . 1_555 n
C(2) H(2b) 0.970090(10) . 1_555 n
C(2) C(3) 1.530700(10) . 1_555 n
H(2a) C(2) 0.970230(10) . 1_555 n
H(2b) C(2) 0.970090(10) . 1_555 n
C(3) C(2) 1.530700(10) . 1_555 n
C(3) C(4) 1.549930(10) . 1_555 n
C(3) C(8) 1.541420(10) . 1_555 n
C(3) C(12) 1.513170(10) . 1_555 n
C(4) C(3) 1.549930(10) . 1_555 n
C(4) H(4a) 0.970140(10) . 1_555 n
C(4) H(4b) 0.970610(10) . 1_555 n
C(4) C(5) 1.533420(10) . 1_555 n
H(4a) C(4) 0.970140(10) . 1_555 n
H(4b) C(4) 0.970610(10) . 1_555 n
C(5) C(4) 1.533420(10) . 1_555 n
C(5) H(5) 0.980350(10) . 1_555 n
C(5) C(6) 1.533970(10) . 1_555 n
C(5) C(9) 1.524350(10) . 1_555 n
H(5) C(5) 0.980350(10) . 1_555 n
C(6) C(1) 1.538520(10) . 1_555 n
C(6) C(5) 1.533970(10) . 1_555 n
C(6) H(6a) 0.970370(10) . 1_555 n
C(6) H(6b) 0.970450(10) . 1_555 n
H(6a) C(6) 0.970370(10) . 1_555 n
H(6b) C(6) 0.970450(10) . 1_555 n
C(7) C(1) 1.549690(10) . 1_555 n
C(7) H(7a) 0.970650(10) . 1_555 n
C(7) H(7b) 0.969990(10) . 1_555 n
C(7) C(10) 1.531820(10) . 1_555 n
H(7a) C(7) 0.970650(10) . 1_555 n
H(7b) C(7) 0.969990(10) . 1_555 n
C(8) C(3) 1.541420(10) . 1_555 n
C(8) H(8a) 0.969790(10) . 1_555 n
C(8) H(8b) 0.970350(10) . 1_555 n
C(8) C(10) 1.530130(10) . 1_555 n
H(8a) C(8) 0.969790(10) . 1_555 n
H(8b) C(8) 0.970350(10) . 1_555 n
C(9) C(5) 1.524350(10) . 1_555 n
C(9) H(9a) 0.970210(10) . 1_555 n
C(9) H(9b) 0.970460(10) . 1_555 n
C(9) C(10) 1.525790(10) . 1_555 n
H(9a) C(9) 0.970210(10) . 1_555 n
H(9b) C(9) 0.970460(10) . 1_555 n
C(10) C(7) 1.531820(10) . 1_555 n
C(10) C(8) 1.530130(10) . 1_555 n
C(10) C(9) 1.525790(10) . 1_555 n
C(10) H(10) 0.980400(10) . 1_555 n
H(10) C(10) 0.980400(10) . 1_555 n
C(11) C(1) 1.512270(10) . 1_555 n
C(11) O(111) 1.234(9) . 1_555 n
C(11) O(112) 1.225(8) . 1_555 n
C(12) C(3) 1.513170(10) . 1_555 n
C(12) O(121) 1.289(8) . 1_555 n
C(12) O(122) 1.314(9) . 1_555 n
O(111) Zn 1.925(10) . 1_655 n
O(111) C(11) 1.234(9) . 1_555 n
O(111) O(112) 2.165060(20) . 1_555 n
O(112) Zn 1.907(8) . 2_655 n
O(112) C(11) 1.225(8) . 1_555 n
O(112) O(111) 2.165060(20) . 1_555 n
O(121) Zn 1.837(8) . 1_555 n
O(121) C(12) 1.289(8) . 1_555 n
O(121) O(122) 2.165060(20) . 1_555 n
O(122) Zn 1.949(10) . 2_554 n
O(122) C(12) 1.314(9) . 1_555 n
O(122) O(121) 2.165060(20) . 1_555 n

loop_
_pd_block_diffractogram_id
2007-08-14T22:49|ZNC12H14O4_H_01|nie_Birkedal_Nielsen|SNBL
